data_4076933
loop_
_publ_author_name
'Lindner, Ekkehard'
'Ayasse, Christoph S.'
'Eichele, Klaus'
'Steimann, Manfred'

_publ_section_title
;
 Macrocyclic Di- and Tetranuclear Osmacycloferrocenophanes&#x2020;,1
;
_journal_issue 20
_journal_name_full Organometallics
_journal_page_first 4217
_journal_paper_doi 10.1021/om020310l
_journal_volume 21
_journal_year 2002
_chemical_formula_moiety 'C34 H32 Fe O4 Os'
_chemical_formula_sum 'C34 H32 Fe O4 Os'
_chemical_formula_weight 750.65
_chemical_name_common 'compound 3b'
_chemical_name_systematic
; 
 ? 
;
_space_group_IT_number 14
_symmetry_cell_setting monoclinic
_symmetry_space_group_name_Hall '-P 2yn'
_symmetry_space_group_name_H-M 'P 1 21/n 1'
_atom_sites_solution_hydrogens geom
_atom_sites_solution_primary direct
_atom_sites_solution_secondary difmap
_audit_creation_method SHELXL-97
_cell_angle_alpha 90.00
_cell_angle_beta 95.84(3)
_cell_angle_gamma 90.00
_cell_formula_units_Z 4
_cell_length_a 6.195(3)
_cell_length_b 41.882(12)
_cell_length_c 11.053(3)
_cell_measurement_reflns_used 25
_cell_measurement_temperature 173(2)
_cell_measurement_theta_max 12.65
_cell_measurement_theta_min 4.77
_cell_volume 2852.9(18)
_computing_cell_refinement 'Bruker XSCANS'
_computing_data_collection 'Bruker XSCANS'
_computing_data_reduction 'Bruker SHELXTL'
_computing_molecular_graphics 'Bruker SHELXTL'
_computing_publication_material 'Bruker SHELXTL'
_computing_structure_refinement 'SHELXL-97 (Sheldrick, 1997)'
_computing_structure_solution 'SHELXS-97 (Sheldrick, 1990)'
_diffrn_ambient_temperature 173(2)
_diffrn_measured_fraction_theta_full 0.930
_diffrn_measured_fraction_theta_max 0.930
_diffrn_measurement_device_type 'Bruker P4'
_diffrn_measurement_method '\w scans'
_diffrn_radiation_monochromator graphite
_diffrn_radiation_source 'fine-focus sealed tube'
_diffrn_radiation_type MoK\a
_diffrn_radiation_wavelength 0.71073
_diffrn_reflns_av_R_equivalents 0.0773
_diffrn_reflns_av_sigmaI/netI 0.0508
_diffrn_reflns_limit_h_max 8
_diffrn_reflns_limit_h_min -8
_diffrn_reflns_limit_k_max 54
_diffrn_reflns_limit_k_min -54
_diffrn_reflns_limit_l_max 14
_diffrn_reflns_limit_l_min -14
_diffrn_reflns_number 22663
_diffrn_reflns_theta_full 27.52
_diffrn_reflns_theta_max 27.52
_diffrn_reflns_theta_min 2.09
_diffrn_standards_interval_count 98
_diffrn_standards_number 2
_exptl_absorpt_coefficient_mu 4.996
_exptl_absorpt_correction_T_max 0.7262
_exptl_absorpt_correction_T_min 0.3184
_exptl_absorpt_correction_type empirical
_exptl_crystal_colour yellow
_exptl_crystal_density_diffrn 1.748
_exptl_crystal_density_method 'not measured'
_exptl_crystal_description prism
_exptl_crystal_F_000 1480
_exptl_crystal_size_max 0.45
_exptl_crystal_size_mid 0.25
_exptl_crystal_size_min 0.25
_refine_diff_density_max 1.832
_refine_diff_density_min -1.901
_refine_diff_density_rms 0.149
_refine_ls_extinction_coef 0.0050(2)
_refine_ls_extinction_expression Fc^*^=kFc[1+0.001xFc^2^\l^3^/sin(2\q)]^-1/4^
_refine_ls_extinction_method SHELXL
_refine_ls_goodness_of_fit_ref 1.192
_refine_ls_hydrogen_treatment mixed
_refine_ls_matrix_type full
_refine_ls_number_parameters 362
_refine_ls_number_reflns 6100
_refine_ls_number_restraints 0
_refine_ls_restrained_S_all 1.192
_refine_ls_R_factor_all 0.0430
_refine_ls_R_factor_gt 0.0361
_refine_ls_shift/su_max 0.005
_refine_ls_shift/su_mean 0.000
_refine_ls_structure_factor_coef Fsqd
_refine_ls_weighting_details 'calc w=1/[\s^2^(Fo^2^)+(0.0328P)^2^+4.9778P] where P=(Fo^2^+2Fc^2^)/3'
_refine_ls_weighting_scheme calc
_refine_ls_wR_factor_gt 0.0839
_refine_ls_wR_factor_ref 0.0902
_reflns_number_gt 5539
_reflns_number_total 6100
_reflns_threshold_expression >2sigma(I)
_cod_data_source_file om020310l.cif
_cod_data_source_block ayasse02
_cod_depositor_comments
;
The following automatic conversions were performed:

'_symmetry_cell_setting' value 'Monoclinic' changed to 'monoclinic'
according to /home/saulius/struct/CIF-dictionaries/cif_core.dic
dictionary named 'cif_core.dic' version 2.4.1 from 2010-06-29.

Automatic conversion script
Id: cif_fix_values 1715 2011-07-08 13:25:40Z adriana 
;
_cod_original_sg_symbol_H-M P2(1)/n
_cod_database_code 4076933

loop_
_symmetry_equiv_pos_as_xyz
'x, y, z'
'-x+1/2, y+1/2, -z+1/2'
'-x, -y, -z'
'x-1/2, -y-1/2, z-1/2'

loop_
_atom_site_label
_atom_site_type_symbol
_atom_site_fract_x
_atom_site_fract_y
_atom_site_fract_z
_atom_site_U_iso_or_equiv
_atom_site_adp_type
_atom_site_occupancy
_atom_site_symmetry_multiplicity
_atom_site_calc_flag
_atom_site_refinement_flags
Os1 Os 0.42279(3) 0.693397(4) 1.052033(13) 0.02099(8) Uani 1 1 d .
Fe1 Fe 0.77622(9) 0.548364(15) 0.62343(5) 0.01910(13) Uani 1 1 d .
O1 O 0.7610(7) 0.74713(11) 1.0953(4) 0.0525(11) Uani 1 1 d .
O2 O 0.1117(6) 0.73293(9) 0.8731(3) 0.0356(8) Uani 1 1 d .
O3 O 0.1917(7) 0.71218(11) 1.2755(3) 0.0475(10) Uani 1 1 d .
O4 O 0.1688(6) 0.63193(9) 0.9760(3) 0.0373(8) Uani 1 1 d .
C1 C 0.6303(8) 0.72846(12) 1.0797(4) 0.0313(10) Uani 1 1 d .
C2 C 0.2250(7) 0.71787(12) 0.9371(4) 0.0261(9) Uani 1 1 d .
C3 C 0.2720(8) 0.70457(13) 1.1928(4) 0.0315(10) Uani 1 1 d .
C4 C 0.2627(7) 0.65397(12) 1.0104(3) 0.0262(9) Uani 1 1 d .
C5 C 0.6299(7) 0.67957(12) 0.9080(3) 0.0252(9) Uani 1 1 d .
H5A H 0.7835 0.6812 0.9422 0.030 Uiso 1 1 calc R
H5B H 0.6010 0.6569 0.8873 0.030 Uiso 1 1 calc R
C6 C 0.6012(7) 0.69904(11) 0.7899(4) 0.0227(8) Uani 1 1 d .
H6A H 0.4483 0.6971 0.7547 0.027 Uiso 1 1 calc R
H6B H 0.6274 0.7218 0.8106 0.027 Uiso 1 1 calc R
C7 C 0.7460(7) 0.68982(10) 0.6934(3) 0.0197(8) Uani 1 1 d .
C8 C 0.9125(7) 0.66728(11) 0.7110(3) 0.0224(8) Uani 1 1 d .
H8 H 0.9367 0.6567 0.7873 0.027 Uiso 1 1 calc R
C9 C 1.0448(6) 0.65984(10) 0.6196(3) 0.0196(8) Uani 1 1 d .
C10 C 1.0111(8) 0.67586(12) 0.5097(4) 0.0288(9) Uani 1 1 d .
H10 H 1.0995 0.6712 0.4466 0.035 Uiso 1 1 calc R
C11 C 0.8501(10) 0.69857(13) 0.4911(4) 0.0363(12) Uani 1 1 d .
H11 H 0.8292 0.7095 0.4154 0.044 Uiso 1 1 calc R
C12 C 0.7186(8) 0.70563(12) 0.5815(4) 0.0308(10) Uani 1 1 d .
H12 H 0.6086 0.7214 0.5673 0.037 Uiso 1 1 calc R
C13 C 1.2190(7) 0.63450(11) 0.6386(4) 0.0246(8) Uani 1 1 d .
H13A H 1.3334 0.6421 0.7010 0.030 Uiso 1 1 calc R
H13B H 1.2860 0.6316 0.5617 0.030 Uiso 1 1 calc R
C14 C 1.1357(6) 0.60191(10) 0.6786(3) 0.0218(8) Uani 1 1 d .
H14A H 1.2573 0.5865 0.6843 0.026 Uiso 1 1 calc R
H14B H 1.0874 0.6041 0.7609 0.026 Uiso 1 1 calc R
C15 C 0.9524(6) 0.58867(10) 0.5950(3) 0.0179(7) Uani 1 1 d .
C16 C 0.7265(6) 0.59621(10) 0.5976(3) 0.0212(8) Uani 1 1 d .
H16 H 0.6684 0.6105 0.6528 0.025 Uiso 1 1 calc R
C17 C 0.6046(7) 0.57871(11) 0.5038(4) 0.0252(9) Uani 1 1 d .
H17 H 0.4515 0.5793 0.4853 0.030 Uiso 1 1 calc R
C18 C 0.7523(7) 0.56019(12) 0.4423(3) 0.0261(9) Uani 1 1 d .
H18 H 0.7148 0.5462 0.3757 0.031 Uiso 1 1 calc R
C19 C 0.9658(7) 0.56621(12) 0.4980(3) 0.0244(9) Uani 1 1 d .
H19 H 1.0954 0.5569 0.4748 0.029 Uiso 1 1 calc R
C20 C 0.6691(7) 0.66657(12) 1.1733(4) 0.0276(9) Uani 1 1 d .
H20A H 0.7572 0.6539 1.1208 0.033 Uiso 1 1 calc R
H20B H 0.7674 0.6824 1.2166 0.033 Uiso 1 1 calc R
C21 C 0.5910(8) 0.64386(13) 1.2691(4) 0.0342(11) Uani 1 1 d .
H21A H 0.7181 0.6371 1.3248 0.041 Uiso 1 1 calc R
H21B H 0.4922 0.6558 1.3179 0.041 Uiso 1 1 calc R
C22 C 0.4759(7) 0.61464(12) 1.2184(3) 0.0257(9) Uani 1 1 d .
C23 C 0.5746(7) 0.59451(12) 1.1388(4) 0.0283(9) Uani 1 1 d .
H23 H 0.7133 0.6001 1.1158 0.034 Uiso 1 1 calc R
C24 C 0.4763(8) 0.56666(12) 1.0926(4) 0.0304(10) Uani 1 1 d .
C25 C 0.2740(8) 0.55853(13) 1.1273(4) 0.0350(11) Uani 1 1 d .
H25 H 0.2045 0.5395 1.0970 0.042 Uiso 1 1 calc R
C26 C 0.1732(9) 0.57801(15) 1.2058(4) 0.0371(12) Uani 1 1 d .
H26 H 0.0353 0.5722 1.2294 0.045 Uiso 1 1 calc R
C27 C 0.2719(8) 0.60585(13) 1.2500(4) 0.0317(10) Uani 1 1 d .
H27 H 0.1997 0.6192 1.3027 0.038 Uiso 1 1 calc R
C28 C 0.5865(10) 0.54550(13) 1.0067(4) 0.0371(11) Uani 1 1 d .
H28A H 0.4938 0.5266 0.9864 0.045 Uiso 1 1 calc R
H28B H 0.7256 0.5378 1.0487 0.045 Uiso 1 1 calc R
C29 C 0.6313(9) 0.56222(12) 0.8885(4) 0.0295(10) Uani 1 1 d .
H29A H 0.4984 0.5734 0.8539 0.035 Uiso 1 1 calc R
H29B H 0.7466 0.5784 0.9066 0.035 Uiso 1 1 calc R
C30 C 0.7009(7) 0.53894(11) 0.7963(3) 0.0247(8) Uani 1 1 d .
C31 C 0.5606(7) 0.52138(11) 0.7083(4) 0.0269(9) Uani 1 1 d .
H31 H 0.4068 0.5228 0.6969 0.032 Uiso 1 1 calc R
C32 C 0.6913(8) 0.50164(11) 0.6416(4) 0.0288(9) Uani 1 1 d .
H32 H 0.6398 0.4876 0.5775 0.035 Uiso 1 1 calc R
C33 C 0.9122(8) 0.50630(12) 0.6865(4) 0.0292(9) Uani 1 1 d .
H33 H 1.0338 0.4959 0.6581 0.035 Uiso 1 1 calc R
C34 C 0.9189(7) 0.52936(11) 0.7822(4) 0.0281(9) Uani 1 1 d .
H34 H 1.0461 0.5370 0.8284 0.034 Uiso 1 1 calc R

loop_
_atom_site_aniso_label
_atom_site_aniso_U_11
_atom_site_aniso_U_22
_atom_site_aniso_U_33
_atom_site_aniso_U_23
_atom_site_aniso_U_13
_atom_site_aniso_U_12
Os1 0.02576(12) 0.01703(11) 0.02114(10) -0.00225(5) 0.00700(6) -0.00278(6)
Fe1 0.0209(3) 0.0127(3) 0.0236(2) -0.0010(2) 0.0017(2) 0.0006(2)
O1 0.048(2) 0.039(3) 0.070(2) -0.004(2) 0.0064(19) -0.022(2)
O2 0.0404(18) 0.0233(18) 0.0417(16) -0.0032(14) -0.0025(14) 0.0049(16)
O3 0.065(3) 0.043(3) 0.0391(18) -0.0057(17) 0.0306(17) 0.000(2)
O4 0.051(2) 0.0256(19) 0.0321(14) 0.0045(14) -0.0098(14) -0.0083(17)
C1 0.038(2) 0.024(2) 0.033(2) -0.0008(19) 0.0077(18) -0.001(2)
C2 0.025(2) 0.022(2) 0.0335(19) -0.0071(18) 0.0121(16) -0.0052(18)
C3 0.035(2) 0.028(3) 0.034(2) -0.002(2) 0.0134(18) -0.011(2)
C4 0.033(2) 0.024(2) 0.0204(16) 0.0009(16) 0.0001(15) 0.0001(19)
C5 0.030(2) 0.025(2) 0.0218(16) 0.0012(16) 0.0094(15) 0.0070(19)
C6 0.029(2) 0.0145(18) 0.0251(18) 0.0016(16) 0.0051(16) 0.0081(17)
C7 0.024(2) 0.0154(19) 0.0205(16) -0.0030(15) 0.0070(15) -0.0017(16)
C8 0.028(2) 0.017(2) 0.0220(16) 0.0000(15) 0.0023(14) -0.0014(17)
C9 0.0251(19) 0.0086(17) 0.0255(16) -0.0035(15) 0.0045(14) -0.0039(16)
C10 0.043(3) 0.018(2) 0.0275(18) 0.0008(17) 0.0167(17) 0.003(2)
C11 0.062(4) 0.021(2) 0.027(2) 0.0089(18) 0.012(2) 0.013(2)
C12 0.044(3) 0.020(2) 0.0285(19) 0.0048(18) 0.0081(17) 0.011(2)
C13 0.0228(19) 0.018(2) 0.0331(19) -0.0037(17) 0.0035(15) -0.0017(17)
C14 0.0228(19) 0.0133(19) 0.0287(17) -0.0035(15) -0.0001(15) 0.0056(16)
C15 0.0191(17) 0.0097(18) 0.0255(16) 0.0011(15) 0.0047(13) -0.0007(15)
C16 0.0233(19) 0.0123(18) 0.0278(17) 0.0024(15) 0.0013(14) 0.0012(16)
C17 0.0228(19) 0.022(2) 0.0308(19) 0.0040(17) 0.0000(15) 0.0046(17)
C18 0.033(2) 0.024(2) 0.0209(16) -0.0027(16) 0.0006(15) -0.0076(19)
C19 0.027(2) 0.024(2) 0.0226(16) -0.0042(17) 0.0059(15) -0.0015(19)
C20 0.028(2) 0.028(2) 0.0267(18) 0.0018(17) 0.0003(15) -0.0016(19)
C21 0.047(3) 0.035(3) 0.0212(17) 0.0045(18) 0.0029(17) 0.000(2)
C22 0.035(2) 0.023(2) 0.0184(15) 0.0052(16) 0.0034(15) 0.0014(19)
C23 0.033(2) 0.026(2) 0.0264(18) 0.0085(17) 0.0066(16) 0.003(2)
C24 0.047(3) 0.022(2) 0.0222(17) 0.0084(17) 0.0064(17) 0.002(2)
C25 0.046(3) 0.031(3) 0.0274(19) 0.0078(19) 0.0032(18) -0.005(2)
C26 0.039(3) 0.045(3) 0.0278(19) 0.011(2) 0.0045(18) -0.007(2)
C27 0.038(2) 0.036(3) 0.0216(17) 0.0045(18) 0.0078(16) 0.006(2)
C28 0.055(3) 0.023(3) 0.035(2) 0.004(2) 0.015(2) 0.000(2)
C29 0.045(3) 0.018(2) 0.0263(18) 0.0018(17) 0.0085(17) 0.003(2)
C30 0.032(2) 0.015(2) 0.0271(17) 0.0033(16) 0.0060(16) -0.0012(18)
C31 0.031(2) 0.018(2) 0.0318(19) 0.0036(17) 0.0028(16) -0.0033(18)
C32 0.036(2) 0.015(2) 0.036(2) -0.0010(17) 0.0027(17) -0.0049(19)
C33 0.031(2) 0.017(2) 0.040(2) 0.0043(18) 0.0049(17) 0.0069(19)
C34 0.033(2) 0.018(2) 0.0316(19) 0.0047(17) -0.0043(17) -0.0011(19)

loop_
_atom_type_symbol
_atom_type_description
_atom_type_scat_dispersion_real
_atom_type_scat_dispersion_imag
_atom_type_scat_source
C C 0.0033 0.0016 'International Tables Vol C Tables 4.2.6.8 and 6.1.1.4'
H H 0.0000 0.0000 'International Tables Vol C Tables 4.2.6.8 and 6.1.1.4'
O O 0.0106 0.0060 'International Tables Vol C Tables 4.2.6.8 and 6.1.1.4'
Fe Fe 0.3463 0.8444 'International Tables Vol C Tables 4.2.6.8 and 6.1.1.4'
Os Os -1.2165 7.6030 'International Tables Vol C Tables 4.2.6.8 and 6.1.1.4'

loop_
_geom_angle_atom_site_label_1
_geom_angle_atom_site_label_2
_geom_angle_atom_site_label_3
_geom_angle
C3 Os1 C1 93.2(2)
C3 Os1 C4 96.8(2)
C1 Os1 C4 168.5(2)
C3 Os1 C2 94.2(2)
C1 Os1 C2 93.81(19)
C4 Os1 C2 91.16(18)
C3 Os1 C5 172.96(18)
C1 Os1 C5 83.65(19)
C4 Os1 C5 85.81(19)
C2 Os1 C5 92.31(16)
C3 Os1 C20 89.74(19)
C1 Os1 C20 83.42(19)
C4 Os1 C20 90.89(18)
C2 Os1 C20 175.33(17)
C5 Os1 C20 83.66(16)
C3 Os1 Fe1 145.28(15)
C1 Os1 Fe1 116.10(15)
C4 Os1 Fe1 52.63(14)
C2 Os1 Fe1 101.55(13)
C5 Os1 Fe1 34.79(13)
C20 Os1 Fe1 76.45(12)
C32 Fe1 C16 156.51(18)
C32 Fe1 C34 68.63(18)
C16 Fe1 C34 123.21(17)
C32 Fe1 C33 40.71(18)
C16 Fe1 C33 160.70(17)
C34 Fe1 C33 40.92(18)
C32 Fe1 C19 126.00(19)
C16 Fe1 C19 68.67(18)
C34 Fe1 C19 119.71(18)
C33 Fe1 C19 107.49(19)
C32 Fe1 C31 40.49(19)
C16 Fe1 C31 120.60(18)
C34 Fe1 C31 68.73(18)
C33 Fe1 C31 68.51(19)
C19 Fe1 C31 163.17(17)
C32 Fe1 C30 68.81(18)
C16 Fe1 C30 105.87(17)
C34 Fe1 C30 40.96(18)
C33 Fe1 C30 68.98(18)
C19 Fe1 C30 154.39(17)
C31 Fe1 C30 41.10(17)
C32 Fe1 C17 122.37(18)
C16 Fe1 C17 40.67(16)
C34 Fe1 C17 160.94(19)
C33 Fe1 C17 157.26(18)
C19 Fe1 C17 68.45(18)
C31 Fe1 C17 108.53(18)
C30 Fe1 C17 124.59(18)
C32 Fe1 C15 161.83(18)
C16 Fe1 C15 41.12(16)
C34 Fe1 C15 105.16(17)
C33 Fe1 C15 123.64(18)
C19 Fe1 C15 40.99(16)
C31 Fe1 C15 154.96(17)
C30 Fe1 C15 118.43(17)
C17 Fe1 C15 68.92(17)
C32 Fe1 C18 109.48(18)
C16 Fe1 C18 68.43(17)
C34 Fe1 C18 155.9(2)
C33 Fe1 C18 121.80(19)
C19 Fe1 C18 40.63(16)
C31 Fe1 C18 126.43(17)
C30 Fe1 C18 162.60(18)
C17 Fe1 C18 40.58(18)
C15 Fe1 C18 68.82(16)
C32 Fe1 Os1 124.80(14)
C16 Fe1 Os1 45.86(11)
C34 Fe1 Os1 84.80(14)
C33 Fe1 Os1 124.78(13)
C19 Fe1 Os1 109.19(13)
C31 Fe1 Os1 85.34(13)
C30 Fe1 Os1 60.07(13)
C17 Fe1 Os1 76.14(13)
C15 Fe1 Os1 69.76(12)
C18 Fe1 Os1 112.98(14)
O1 C1 Os1 175.2(5)
O2 C2 Os1 177.6(4)
O3 C3 Os1 176.7(5)
O4 C4 Os1 174.0(4)
C6 C5 Os1 116.5(3)
C7 C6 C5 116.0(4)
C8 C7 C12 117.7(4)
C8 C7 C6 123.8(4)
C12 C7 C6 118.4(4)
C7 C8 C9 121.8(4)
C10 C9 C8 118.6(4)
C10 C9 C13 120.3(4)
C8 C9 C13 121.2(4)
C11 C10 C9 120.5(4)
C10 C11 C12 120.7(4)
C11 C12 C7 120.7(4)
C9 C13 C14 114.0(3)
C15 C14 C13 114.0(3)
C19 C15 C16 106.8(3)
C19 C15 C14 127.4(4)
C16 C15 C14 125.8(4)
C19 C15 Fe1 69.4(3)
C16 C15 Fe1 69.1(2)
C14 C15 Fe1 126.3(3)
C17 C16 C15 108.5(4)
C17 C16 Fe1 70.0(2)
C15 C16 Fe1 69.8(2)
C16 C17 C18 108.0(4)
C16 C17 Fe1 69.3(2)
C18 C17 Fe1 69.8(2)
C17 C18 C19 108.2(4)
C17 C18 Fe1 69.7(2)
C19 C18 Fe1 69.5(2)
C18 C19 C15 108.5(4)
C18 C19 Fe1 69.9(2)
C15 C19 Fe1 69.7(2)
C21 C20 Os1 118.8(3)
C22 C21 C20 114.8(3)
C27 C22 C23 117.5(4)
C27 C22 C21 122.1(4)
C23 C22 C21 120.3(4)
C24 C23 C22 122.2(4)
C23 C24 C25 118.5(5)
C23 C24 C28 121.0(5)
C25 C24 C28 120.5(5)
C26 C25 C24 120.4(5)
C27 C26 C25 120.4(5)
C26 C27 C22 120.9(5)
C24 C28 C29 113.6(4)
C30 C29 C28 111.7(4)
C34 C30 C31 107.1(4)
C34 C30 C29 126.4(4)
C31 C30 C29 126.5(4)
C34 C30 Fe1 69.2(2)
C31 C30 Fe1 69.4(2)
C29 C30 Fe1 127.9(3)
C32 C31 C30 108.2(4)
C32 C31 Fe1 69.5(3)
C30 C31 Fe1 69.5(3)
C31 C32 C33 108.6(4)
C31 C32 Fe1 70.0(3)
C33 C32 Fe1 69.8(3)
C32 C33 C34 107.8(4)
C32 C33 Fe1 69.5(3)
C34 C33 Fe1 69.5(3)
C33 C34 C30 108.3(4)
C33 C34 Fe1 69.6(2)
C30 C34 Fe1 69.8(2)

loop_
_geom_bond_atom_site_label_1
_geom_bond_atom_site_label_2
_geom_bond_distance
Os1 C3 1.951(5)
Os1 C1 1.955(5)
Os1 C4 1.957(5)
Os1 C2 1.962(5)
Os1 C5 2.221(4)
Os1 C20 2.229(4)
Os1 Fe1 8.1391(19)
Fe1 C32 2.042(5)
Fe1 C16 2.043(4)
Fe1 C34 2.044(4)
Fe1 C33 2.045(5)
Fe1 C19 2.048(4)
Fe1 C31 2.049(5)
Fe1 C30 2.051(4)
Fe1 C17 2.052(4)
Fe1 C15 2.052(4)
Fe1 C18 2.053(4)
O1 C1 1.126(6)
O2 C2 1.135(6)
O3 C3 1.131(6)
O4 C4 1.136(6)
C5 C6 1.534(5)
C6 C7 1.513(6)
C7 C8 1.397(6)
C7 C12 1.398(6)
C8 C9 1.400(6)
C9 C10 1.385(6)
C9 C13 1.513(6)
C10 C11 1.379(7)
C11 C12 1.384(7)
C13 C14 1.540(6)
C14 C15 1.496(5)
C15 C19 1.435(6)
C15 C16 1.438(5)
C16 C17 1.423(6)
C17 C18 1.423(6)
C18 C19 1.424(6)
C20 C21 1.538(6)
C21 C22 1.496(7)
C22 C27 1.395(7)
C22 C23 1.403(6)
C23 C24 1.389(7)
C24 C25 1.390(7)
C24 C28 1.511(7)
C25 C26 1.385(8)
C26 C27 1.382(8)
C28 C29 1.533(6)
C29 C30 1.504(6)
C30 C34 1.433(6)
C30 C31 1.439(6)
C31 C32 1.415(7)
C32 C33 1.421(6)
C33 C34 1.429(7)

loop_
_geom_torsion_atom_site_label_1
_geom_torsion_atom_site_label_2
_geom_torsion_atom_site_label_3
_geom_torsion_atom_site_label_4
_geom_torsion
C3 Os1 Fe1 C32 3.3(3)
C1 Os1 Fe1 C32 148.0(2)
C4 Os1 Fe1 C32 -29.4(2)
C2 Os1 Fe1 C32 -111.9(2)
C5 Os1 Fe1 C32 170.9(2)
C20 Os1 Fe1 C32 72.4(2)
C3 Os1 Fe1 C16 155.2(3)
C1 Os1 Fe1 C16 -60.1(2)
C4 Os1 Fe1 C16 122.5(2)
C2 Os1 Fe1 C16 40.0(2)
C5 Os1 Fe1 C16 -37.2(2)
C20 Os1 Fe1 C16 -135.7(2)
C3 Os1 Fe1 C34 -56.1(3)
C1 Os1 Fe1 C34 88.6(2)
C4 Os1 Fe1 C34 -88.8(2)
C2 Os1 Fe1 C34 -171.30(19)
C5 Os1 Fe1 C34 111.5(2)
C20 Os1 Fe1 C34 13.02(18)
C3 Os1 Fe1 C33 -46.8(3)
C1 Os1 Fe1 C33 97.9(2)
C4 Os1 Fe1 C33 -79.5(2)
C2 Os1 Fe1 C33 -162.0(2)
C5 Os1 Fe1 C33 120.8(2)
C20 Os1 Fe1 C33 22.3(2)
C3 Os1 Fe1 C19 -175.8(3)
C1 Os1 Fe1 C19 -31.11(19)
C4 Os1 Fe1 C19 151.55(19)
C2 Os1 Fe1 C19 69.01(18)
C5 Os1 Fe1 C19 -8.2(2)
C20 Os1 Fe1 C19 -106.67(18)
C3 Os1 Fe1 C31 12.9(3)
C1 Os1 Fe1 C31 157.61(19)
C4 Os1 Fe1 C31 -19.74(19)
C2 Os1 Fe1 C31 -102.27(18)
C5 Os1 Fe1 C31 -179.5(2)
C20 Os1 Fe1 C31 82.04(17)
C3 Os1 Fe1 C30 -21.5(3)
C1 Os1 Fe1 C30 123.2(2)
C4 Os1 Fe1 C30 -54.1(2)
C2 Os1 Fe1 C30 -136.64(19)
C5 Os1 Fe1 C30 146.2(2)
C20 Os1 Fe1 C30 47.67(19)
C3 Os1 Fe1 C17 123.3(3)
C1 Os1 Fe1 C17 -92.0(2)
C4 Os1 Fe1 C17 90.7(2)
C2 Os1 Fe1 C17 8.12(18)
C5 Os1 Fe1 C17 -69.1(2)
C20 Os1 Fe1 C17 -167.56(18)
C3 Os1 Fe1 C15 -164.4(3)
C1 Os1 Fe1 C15 -19.69(18)
C4 Os1 Fe1 C15 162.97(18)
C2 Os1 Fe1 C15 80.43(17)
C5 Os1 Fe1 C15 3.3(2)
C20 Os1 Fe1 C15 -95.25(17)
C3 Os1 Fe1 C18 140.7(3)
C1 Os1 Fe1 C18 -74.6(2)
C4 Os1 Fe1 C18 108.0(2)
C2 Os1 Fe1 C18 25.50(19)
C5 Os1 Fe1 C18 -51.7(2)
C20 Os1 Fe1 C18 -150.18(18)
C3 Os1 C1 O1 127(5)
C4 Os1 C1 O1 -23(6)
C2 Os1 C1 O1 -138(5)
C5 Os1 C1 O1 -46(5)
C20 Os1 C1 O1 38(5)
Fe1 Os1 C1 O1 -33(5)
C3 Os1 C2 O2 53(10)
C1 Os1 C2 O2 -41(10)
C4 Os1 C2 O2 149(10)
C5 Os1 C2 O2 -125(10)
C20 Os1 C2 O2 -94(10)
Fe1 Os1 C2 O2 -159(10)
C1 Os1 C3 O3 -3(9)
C4 Os1 C3 O3 172(9)
C2 Os1 C3 O3 -97(9)
C5 Os1 C3 O3 61(10)
C20 Os1 C3 O3 81(9)
Fe1 Os1 C3 O3 146(9)
C3 Os1 C4 O4 136(4)
C1 Os1 C4 O4 -74(4)
C2 Os1 C4 O4 42(4)
C5 Os1 C4 O4 -51(4)
C20 Os1 C4 O4 -134(4)
Fe1 Os1 C4 O4 -62(4)
C3 Os1 C5 C6 -140.7(15)
C1 Os1 C5 C6 -77.0(4)
C4 Os1 C5 C6 107.5(4)
C2 Os1 C5 C6 16.5(4)
C20 Os1 C5 C6 -161.1(4)
Fe1 Os1 C5 C6 123.6(4)
Os1 C5 C6 C7 178.9(3)
C5 C6 C7 C8 -6.2(6)
C5 C6 C7 C12 176.6(4)
C12 C7 C8 C9 -1.8(6)
C6 C7 C8 C9 -179.0(4)
C7 C8 C9 C10 1.3(6)
C7 C8 C9 C13 -177.7(4)
C8 C9 C10 C11 -0.2(7)
C13 C9 C10 C11 178.8(5)
C9 C10 C11 C12 -0.4(8)
C10 C11 C12 C7 -0.2(8)
C8 C7 C12 C11 1.2(7)
C6 C7 C12 C11 178.6(5)
C10 C9 C13 C14 -124.9(4)
C8 C9 C13 C14 54.1(5)
C9 C13 C14 C15 55.2(5)
C13 C14 C15 C19 95.8(5)
C13 C14 C15 C16 -84.5(5)
C13 C14 C15 Fe1 -173.6(3)
C32 Fe1 C15 C19 50.7(6)
C16 Fe1 C15 C19 -118.4(3)
C34 Fe1 C15 C19 118.1(3)
C33 Fe1 C15 C19 77.6(3)
C31 Fe1 C15 C19 -169.8(4)
C30 Fe1 C15 C19 160.1(3)
C17 Fe1 C15 C19 -81.0(3)
C18 Fe1 C15 C19 -37.3(3)
Os1 Fe1 C15 C19 -163.4(3)
C32 Fe1 C15 C16 169.1(5)
C34 Fe1 C15 C16 -123.5(2)
C33 Fe1 C15 C16 -164.1(2)
C19 Fe1 C15 C16 118.4(3)
C31 Fe1 C15 C16 -51.5(4)
C30 Fe1 C15 C16 -81.5(3)
C17 Fe1 C15 C16 37.4(2)
C18 Fe1 C15 C16 81.0(2)
Os1 Fe1 C15 C16 -45.06(19)
C32 Fe1 C15 C14 -71.1(7)
C16 Fe1 C15 C14 119.8(4)
C34 Fe1 C15 C14 -3.8(4)
C33 Fe1 C15 C14 -44.3(4)
C19 Fe1 C15 C14 -121.9(5)
C31 Fe1 C15 C14 68.3(5)
C30 Fe1 C15 C14 38.3(4)
C17 Fe1 C15 C14 157.2(4)
C18 Fe1 C15 C14 -159.2(4)
Os1 Fe1 C15 C14 74.7(3)
C19 C15 C16 C17 -0.1(5)
C14 C15 C16 C17 -179.9(4)
Fe1 C15 C16 C17 -59.5(3)
C19 C15 C16 Fe1 59.3(3)
C14 C15 C16 Fe1 -120.4(4)
C32 Fe1 C16 C17 -51.9(5)
C34 Fe1 C16 C17 -166.3(3)
C33 Fe1 C16 C17 163.4(5)
C19 Fe1 C16 C17 81.3(3)
C31 Fe1 C16 C17 -83.0(3)
C30 Fe1 C16 C17 -125.1(3)
C15 Fe1 C16 C17 119.6(3)
C18 Fe1 C16 C17 37.5(3)
Os1 Fe1 C16 C17 -128.1(3)
C32 Fe1 C16 C15 -171.5(4)
C34 Fe1 C16 C15 74.1(3)
C33 Fe1 C16 C15 43.7(6)
C19 Fe1 C16 C15 -38.3(2)
C31 Fe1 C16 C15 157.4(2)
C30 Fe1 C16 C15 115.3(2)
C17 Fe1 C16 C15 -119.6(3)
C18 Fe1 C16 C15 -82.1(2)
Os1 Fe1 C16 C15 112.3(2)
C15 C16 C17 C18 0.1(5)
Fe1 C16 C17 C18 -59.2(3)
C15 C16 C17 Fe1 59.3(3)
C32 Fe1 C17 C16 158.2(3)
C34 Fe1 C17 C16 37.3(7)
C33 Fe1 C17 C16 -165.8(4)
C19 Fe1 C17 C16 -81.9(3)
C31 Fe1 C17 C16 115.7(3)
C30 Fe1 C17 C16 73.0(3)
C15 Fe1 C17 C16 -37.8(2)
C18 Fe1 C17 C16 -119.4(4)
Os1 Fe1 C17 C16 35.5(2)
C32 Fe1 C17 C18 -82.4(3)
C16 Fe1 C17 C18 119.4(4)
C34 Fe1 C17 C18 156.8(5)
C33 Fe1 C17 C18 -46.4(6)
C19 Fe1 C17 C18 37.5(3)
C31 Fe1 C17 C18 -124.9(3)
C30 Fe1 C17 C18 -167.6(3)
C15 Fe1 C17 C18 81.7(3)
Os1 Fe1 C17 C18 155.0(3)
C16 C17 C18 C19 0.0(5)
Fe1 C17 C18 C19 -59.0(3)
C16 C17 C18 Fe1 59.0(3)
C32 Fe1 C18 C17 117.4(3)
C16 Fe1 C18 C17 -37.6(3)
C34 Fe1 C18 C17 -161.6(4)
C33 Fe1 C18 C17 160.8(3)
C19 Fe1 C18 C17 -119.6(4)
C31 Fe1 C18 C17 75.2(3)
C30 Fe1 C18 C17 36.2(7)
C15 Fe1 C18 C17 -81.9(3)
Os1 Fe1 C18 C17 -26.5(3)
C32 Fe1 C18 C19 -123.0(3)
C16 Fe1 C18 C19 82.0(3)
C34 Fe1 C18 C19 -42.0(6)
C33 Fe1 C18 C19 -79.7(3)
C31 Fe1 C18 C19 -165.2(3)
C30 Fe1 C18 C19 155.8(6)
C17 Fe1 C18 C19 119.6(4)
C15 Fe1 C18 C19 37.7(3)
Os1 Fe1 C18 C19 93.1(3)
C17 C18 C19 C15 0.0(5)
Fe1 C18 C19 C15 -59.2(3)
C17 C18 C19 Fe1 59.1(3)
C16 C15 C19 C18 0.1(5)
C14 C15 C19 C18 179.9(4)
Fe1 C15 C19 C18 59.3(3)
C16 C15 C19 Fe1 -59.2(3)
C14 C15 C19 Fe1 120.6(4)
C32 Fe1 C19 C18 77.7(3)
C16 Fe1 C19 C18 -81.3(3)
C34 Fe1 C19 C18 161.7(3)
C33 Fe1 C19 C18 118.8(3)
C31 Fe1 C19 C18 45.3(7)
C30 Fe1 C19 C18 -163.5(4)
C17 Fe1 C19 C18 -37.5(3)
C15 Fe1 C19 C18 -119.7(4)
Os1 Fe1 C19 C18 -103.3(3)
C32 Fe1 C19 C15 -162.6(2)
C16 Fe1 C19 C15 38.4(2)
C34 Fe1 C19 C15 -78.6(3)
C33 Fe1 C19 C15 -121.5(3)
C31 Fe1 C19 C15 165.0(6)
C30 Fe1 C19 C15 -43.8(5)
C17 Fe1 C19 C15 82.2(3)
C18 Fe1 C19 C15 119.7(4)
Os1 Fe1 C19 C15 16.5(2)
C3 Os1 C20 C21 46.0(4)
C1 Os1 C20 C21 139.3(4)
C4 Os1 C20 C21 -50.7(4)
C2 Os1 C20 C21 -167(2)
C5 Os1 C20 C21 -136.4(4)
Fe1 Os1 C20 C21 -101.8(4)
Os1 C20 C21 C22 68.9(5)
C20 C21 C22 C27 -127.6(5)
C20 C21 C22 C23 54.1(6)
C27 C22 C23 C24 -0.3(6)
C21 C22 C23 C24 178.0(4)
C22 C23 C24 C25 -0.4(6)
C22 C23 C24 C28 179.8(4)
C23 C24 C25 C26 0.4(7)
C28 C24 C25 C26 -179.9(4)
C24 C25 C26 C27 0.4(7)
C25 C26 C27 C22 -1.1(7)
C23 C22 C27 C26 1.1(6)
C21 C22 C27 C26 -177.2(4)
C23 C24 C28 C29 -60.6(6)
C25 C24 C28 C29 119.7(5)
C24 C28 C29 C30 -169.1(4)
C28 C29 C30 C34 -90.0(6)
C28 C29 C30 C31 88.0(6)
C28 C29 C30 Fe1 179.1(4)
C32 Fe1 C30 C34 81.4(3)
C16 Fe1 C30 C34 -122.8(3)
C33 Fe1 C30 C34 37.6(3)
C19 Fe1 C30 C34 -49.1(5)
C31 Fe1 C30 C34 118.6(4)
C17 Fe1 C30 C34 -163.1(3)
C15 Fe1 C30 C34 -80.2(3)
C18 Fe1 C30 C34 169.0(6)
Os1 Fe1 C30 C34 -120.2(3)
C32 Fe1 C30 C31 -37.2(3)
C16 Fe1 C30 C31 118.6(3)
C34 Fe1 C30 C31 -118.6(4)
C33 Fe1 C30 C31 -81.0(3)
C19 Fe1 C30 C31 -167.7(4)
C17 Fe1 C30 C31 78.3(3)
C15 Fe1 C30 C31 161.2(3)
C18 Fe1 C30 C31 50.4(7)
Os1 Fe1 C30 C31 121.1(3)
C32 Fe1 C30 C29 -158.0(5)
C16 Fe1 C30 C29 -2.1(4)
C34 Fe1 C30 C29 120.6(5)
C33 Fe1 C30 C29 158.3(5)
C19 Fe1 C30 C29 71.5(6)
C31 Fe1 C30 C29 -120.8(5)
C17 Fe1 C30 C29 -42.5(5)
C15 Fe1 C30 C29 40.4(5)
C18 Fe1 C30 C29 -70.3(8)
Os1 Fe1 C30 C29 0.4(3)
C34 C30 C31 C32 -0.3(5)
C29 C30 C31 C32 -178.6(4)
Fe1 C30 C31 C32 58.9(3)
C34 C30 C31 Fe1 -59.2(3)
C29 C30 C31 Fe1 122.5(4)
C16 Fe1 C31 C32 161.5(2)
C34 Fe1 C31 C32 -81.6(3)
C33 Fe1 C31 C32 -37.5(3)
C19 Fe1 C31 C32 41.8(7)
C30 Fe1 C31 C32 -119.7(4)
C17 Fe1 C31 C32 118.5(3)
C15 Fe1 C31 C32 -161.8(3)
C18 Fe1 C31 C32 76.9(3)
Os1 Fe1 C31 C32 -167.8(2)
C32 Fe1 C31 C30 119.7(4)
C16 Fe1 C31 C30 -78.8(3)
C34 Fe1 C31 C30 38.1(3)
C33 Fe1 C31 C30 82.2(3)
C19 Fe1 C31 C30 161.5(6)
C17 Fe1 C31 C30 -121.8(3)
C15 Fe1 C31 C30 -42.1(5)
C18 Fe1 C31 C30 -163.4(3)
Os1 Fe1 C31 C30 -48.1(2)
C30 C31 C32 C33 0.3(5)
Fe1 C31 C32 C33 59.3(3)
C30 C31 C32 Fe1 -58.9(3)
C16 Fe1 C32 C31 -43.2(5)
C34 Fe1 C32 C31 81.9(3)
C33 Fe1 C32 C31 119.8(4)
C19 Fe1 C32 C31 -166.2(2)
C30 Fe1 C32 C31 37.8(2)
C17 Fe1 C32 C31 -80.6(3)
C15 Fe1 C32 C31 154.9(5)
C18 Fe1 C32 C31 -123.8(3)
Os1 Fe1 C32 C31 14.8(3)
C16 Fe1 C32 C33 -163.0(4)
C34 Fe1 C32 C33 -37.9(3)
C19 Fe1 C32 C33 74.0(3)
C31 Fe1 C32 C33 -119.8(4)
C30 Fe1 C32 C33 -82.0(3)
C17 Fe1 C32 C33 159.6(3)
C15 Fe1 C32 C33 35.2(6)
C18 Fe1 C32 C33 116.5(3)
Os1 Fe1 C32 C33 -104.9(3)
C31 C32 C33 C34 -0.2(5)
Fe1 C32 C33 C34 59.2(3)
C31 C32 C33 Fe1 -59.4(3)
C16 Fe1 C33 C32 159.3(5)
C34 Fe1 C33 C32 119.2(4)
C19 Fe1 C33 C32 -125.4(3)
C31 Fe1 C33 C32 37.3(3)
C30 Fe1 C33 C32 81.5(3)
C17 Fe1 C33 C32 -49.5(6)
C15 Fe1 C33 C32 -167.5(2)
C18 Fe1 C33 C32 -83.2(3)
Os1 Fe1 C33 C32 105.0(3)
C32 Fe1 C33 C34 -119.2(4)
C16 Fe1 C33 C34 40.2(7)
C19 Fe1 C33 C34 115.5(3)
C31 Fe1 C33 C34 -81.9(3)
C30 Fe1 C33 C34 -37.6(3)
C17 Fe1 C33 C34 -168.7(4)
C15 Fe1 C33 C34 73.3(3)
C18 Fe1 C33 C34 157.7(3)
Os1 Fe1 C33 C34 -14.2(3)
C32 C33 C34 C30 0.1(5)
Fe1 C33 C34 C30 59.3(3)
C32 C33 C34 Fe1 -59.2(3)
C31 C30 C34 C33 0.1(5)
C29 C30 C34 C33 178.4(4)
Fe1 C30 C34 C33 -59.1(3)
C31 C30 C34 Fe1 59.3(3)
C29 C30 C34 Fe1 -122.4(4)
C32 Fe1 C34 C33 37.7(3)
C16 Fe1 C34 C33 -165.2(3)
C19 Fe1 C34 C33 -82.5(3)
C31 Fe1 C34 C33 81.3(3)
C30 Fe1 C34 C33 119.6(4)
C17 Fe1 C34 C33 166.6(5)
C15 Fe1 C34 C33 -124.3(3)
C18 Fe1 C34 C33 -52.4(6)
Os1 Fe1 C34 C33 168.3(3)
C32 Fe1 C34 C30 -81.9(3)
C16 Fe1 C34 C30 75.2(3)
C33 Fe1 C34 C30 -119.6(4)
C19 Fe1 C34 C30 157.9(3)
C31 Fe1 C34 C30 -38.3(3)
C17 Fe1 C34 C30 47.0(7)
C15 Fe1 C34 C30 116.1(3)
C18 Fe1 C34 C30 -172.0(4)
Os1 Fe1 C34 C30 48.7(2)
